data_1557211
loop_
_publ_author_name
'Polamo, Mika'
'Leskela, Markku'

_publ_section_title
;
 Syntheses and Crystal Structures of
 Bis[2-(benzylamino)-4-methylpyridinato]trichlorotantalum(V) and
 Bis[2-(benzylamino)-6-methylpyridinato]trichlorotantalum(V)
;
_journal_name_full 'Acta Chemica Scandinavica'
_journal_page_first 709
_journal_page_last 713
_journal_paper_doi 10.3891/acta.chem.scand.51-0709
_journal_volume 51
_journal_year 1997
_chemical_formula_sum 'C26 H26 Cl3 N4 Ta'
_chemical_formula_weight 681.81
_chemical_name_common
;
Bis[2-(benzylamino)-4-methylpyridinato]trichlorotantalum(V)
;
_space_group_IT_number 15
_space_group_name_Hall '-C 2yc'
_space_group_name_H-M_alt 'C 1 2/c 1'
_symmetry_cell_setting monoclinic
_symmetry_Int_Tables_number 15
_symmetry_space_group_name_Hall '-C 2yc'
_symmetry_space_group_name_H-M 'C 1 2/c 1'
_cell_angle_alpha 90.
_cell_angle_beta 93.35(4)
_cell_angle_gamma 90.
_cell_formula_units_Z 4
_cell_length_a 10.577(7)
_cell_length_b 23.018(11)
_cell_length_c 11.102(4)
_cell_volume 2698(2)
_diffrn_ambient_temperature 193
_diffrn_radiation_probe x-ray
_diffrn_radiation_type MoK\a
_diffrn_radiation_wavelength 0.71073
_exptl_absorpt_coefficient_mu 4.392
_exptl_crystal_density_diffrn 1.678
_exptl_crystal_F_000 1336
_refine_ls_goodness_of_fit_ref 1.101
_refine_ls_number_parameters 207
_refine_ls_number_reflns 2285
_refine_ls_R_factor_gt 0.0282
_refine_ls_wR_factor_gt 0.0747
_cod_data_source_file Acta-Chem-Scand-1997-51-709-1.cif
_cod_data_source_block 1
_cod_original_sg_symbol_H-M 'C 2/c'
_cod_database_code 1557211

loop_
_space_group_symop_id
_space_group_symop_operation_xyz
1 x,y,z
2 -x,y,1/2-z
3 -x,-y,-z
4 x,-y,1/2+z
5 1/2+x,1/2+y,z
6 1/2-x,1/2+y,1/2-z
7 1/2-x,1/2-y,-z
8 1/2+x,1/2-y,1/2+z

loop_
_atom_site_label
_atom_site_type_symbol
_atom_site_thermal_displace_type
_atom_site_fract_x
_atom_site_fract_y
_atom_site_fract_z
_atom_site_occupancy
_atom_site_U_iso_or_equiv
_atom_site_calc_flag
_atom_site_refinement_flags
_atom_site_disorder_assembly
_atom_site_disorder_group
Ta Ta Uiso 0.00000 0.18070(10) 0.75000 1.000 0.0220(10) . . . .
Cl1 Cl Uiso 0.00000 0.28650(10) 0.75000 1.000 0.0330(10) . . . .
Cl2 Cl Uiso 0.10470(10) 0.18390(10) 0.94580(10) 1.000 0.0350(10) . . . .
N1 N Uiso 0.1884(3) 0.2015(2) 0.6842(3) 1.000 0.0280(10) . . . .
N7 N Uiso 0.1088(3) 0.11430(10) 0.6862(3) 1.000 0.0270(10) . . . .
C2 C Uiso 0.2140(4) 0.1451(2) 0.6582(4) 1.000 0.0270(10) . . . .
C3 C Uiso 0.3297(4) 0.1290(2) 0.6147(4) 1.000 0.0300(10) . . . .
C4 C Uiso 0.4195(4) 0.1720(2) 0.5993(4) 1.000 0.0320(10) . . . .
C4M C Uiso 0.5485(5) 0.1566(3) 0.5587(5) 1.000 0.0420(10) . . . .
C5 C Uiso 0.3905(4) 0.2297(2) 0.6263(4) 1.000 0.0350(10) . . . .
C6 C Uiso 0.2736(4) 0.2431(2) 0.6697(4) 1.000 0.0330(10) . . . .
C8 C Uiso 0.0928(4) 0.0553(2) 0.6386(4) 1.000 0.0280(10) . . . .
C9 C Uiso 0.1769(4) 0.0099(2) 0.7012(4) 1.000 0.0280(10) . . . .
C10 C Uiso 0.1841(5) -0.0451(2) 0.6493(5) 1.000 0.0420(10) . . . .
C11 C Uiso 0.2615(6) -0.0879(2) 0.7024(5) 1.000 0.0520(10) . . . .
C12 C Uiso 0.3333(6) -0.0755(3) 0.8064(5) 1.000 0.0520(10) . . . .
C13 C Uiso 0.3279(6) -0.0219(2) 0.8593(5) 1.000 0.0460(10) . . . .
C14 C Uiso 0.2487(5) 0.0210(2) 0.8068(4) 1.000 0.0340(10) . . . .

loop_
_atom_type_symbol
_atom_type_description
_atom_type_scat_dispersion_real
_atom_type_scat_dispersion_imag
_atom_type_scat_source
C C 0.0033 0.0016 ' International Tables Vol C Tables 4.2.6.8 and 6.1.1.4'
Cl Cl 0.1484 0.1585 ' International Tables Vol C Tables 4.2.6.8 and 6.1.1.4'
N N 0.0061 0.0033 ' International Tables Vol C Tables 4.2.6.8 and 6.1.1.4'
Ta Ta -0.7052 6.5227 ' International Tables Vol C Tables 4.2.6.8 and 6.1.1.4'

loop_
_geom_angle_atom_site_label_1
_geom_angle_atom_site_label_2
_geom_angle_atom_site_label_3
_geom_angle
_geom_angle_site_symmetry_1
_geom_angle_site_symmetry_2
_geom_angle_site_symmetry_3
_geom_angle_publ_flag
Cl1 Ta Cl2 88.23(8) . . . yes
Cl1 Ta N1 77.51(13) . . . yes
Cl1 Ta N7 137.80(9) . . . yes
Cl1 Ta Cl2 88.23(8) . . 2_556 yes
Cl1 Ta N1 77.51(13) . . 2_556 yes
Cl1 Ta N7 137.80(9) . . 2_556 yes
Cl2 Ta N1 85.13(10) . . . yes
Cl2 Ta N7 95.58(11) . . . yes
Cl2 Ta Cl2 176.46(14) . . 2_556 yes
Cl2 Ta N1 94.11(10) . . 2_556 yes
Cl2 Ta N7 87.05(11) . . 2_556 yes
N1 Ta N7 61.07(15) . . . yes
Cl2 Ta N1 94.11(10) 2_556 . . yes
N1 Ta N1 155.0(2) . . 2_556 yes
N1 Ta N7 143.52(17) . . 2_556 yes
Cl2 Ta N7 87.05(11) 2_556 . . yes
N1 Ta N7 143.52(17) 2_556 . . yes
N7 Ta N7 84.41(15) . . 2_556 yes
Cl2 Ta N1 85.13(10) 2_556 . 2_556 yes
Cl2 Ta N7 95.58(11) 2_556 . 2_556 yes
N1 Ta N7 61.07(15) 2_556 . 2_556 yes
Ta N1 C2 93.3(3) . . . yes
Ta N1 C6 145.5(3) . . . yes
C2 N1 C6 121.1(4) . . . yes
Ta N7 C2 99.9(2) . . . yes
Ta N7 C8 139.1(3) . . . yes
C2 N7 C8 118.5(3) . . . yes
N1 C2 N7 105.7(3) . . . yes
N1 C2 C3 121.2(4) . . . yes
N7 C2 C3 133.1(4) . . . yes
C2 C3 C4 118.3(4) . . . no
C3 C4 C4M 120.5(4) . . . no
C3 C4 C5 119.3(4) . . . no
C4M C4 C5 120.1(4) . . . no
C4 C5 C6 119.8(4) . . . no
N1 C6 C5 120.4(4) . . . yes
N7 C8 C9 115.0(4) . . . yes
C8 C9 C10 118.8(4) . . . no
C8 C9 C14 122.7(4) . . . no
C10 C9 C14 118.5(4) . . . no
C9 C10 C11 120.9(5) . . . no
C10 C11 C12 119.5(5) . . . no
C11 C12 C13 120.8(6) . . . no
C12 C13 C14 119.7(5) . . . no
C9 C14 C13 120.6(4) . . . no

loop_
_geom_bond_atom_site_label_1
_geom_bond_atom_site_label_2
_geom_bond_distance
_geom_bond_site_symmetry_1
_geom_bond_site_symmetry_2
_geom_bond_publ_flag
Ta Cl1 2.435(4) . . yes
Ta Cl2 2.3824(19) . . yes
Ta N1 2.215(4) . . yes
Ta N7 2.063(4) . . yes
Ta Cl2 2.3824(19) . 2_556 yes
Ta N1 2.215(4) . 2_556 yes
Ta N7 2.063(4) . 2_556 yes
N1 C2 1.361(6) . . yes
N1 C6 1.331(6) . . yes
N7 C2 1.370(5) . . yes
N7 C8 1.464(5) . . yes
C2 C3 1.392(6) . . no
C3 C4 1.389(6) . . no
C4 C4M 1.504(7) . . no
C4 C5 1.400(7) . . no
C5 C6 1.388(6) . . no
C8 C9 1.515(6) . . no
C9 C10 1.395(7) . . no
C9 C14 1.383(6) . . no
C10 C11 1.390(7) . . no
C11 C12 1.374(8) . . no
C12 C13 1.369(8) . . no
C13 C14 1.400(7) . . no

loop_
_geom_torsion_atom_site_label_1
_geom_torsion_atom_site_label_2
_geom_torsion_atom_site_label_3
_geom_torsion_atom_site_label_4
_geom_torsion
_geom_torsion_site_symmetry_1
_geom_torsion_site_symmetry_2
_geom_torsion_site_symmetry_3
_geom_torsion_site_symmetry_4
_geom_torsion_publ_flag
Cl1 Ta N1 C2 -172.6(3) . . . . no
Cl1 Ta N1 C6 11.9(5) . . . . no
Cl2 Ta N1 C2 98.1(3) . . . . no
Cl2 Ta N1 C6 -77.3(5) . . . . no
N7 Ta N1 C2 -1.0(2) . . . . no
N7 Ta N1 C6 -176.5(6) . . . . no
Cl2 Ta N1 C2 -85.4(3) 2_556 . . . no
Cl2 Ta N1 C6 99.2(5) 2_556 . . . no
N1 Ta N1 C2 -172.6(3) 2_556 . . . no
N1 Ta N1 C6 11.9(7) 2_556 . . . no
N7 Ta N1 C2 19.8(4) 2_556 . . . no
N7 Ta N1 C6 -155.7(5) 2_556 . . . no
Cl1 Ta N7 C2 13.3(3) . . . . no
Cl1 Ta N7 C8 -146.8(3) . . . . no
Cl2 Ta N7 C2 -80.3(3) . . . . no
Cl2 Ta N7 C8 119.7(4) . . . . no
N1 Ta N7 C2 1.0(2) . . . . no
N1 Ta N7 C8 -159.0(4) . . . . no
Cl2 Ta N7 C2 97.4(3) 2_556 . . . no
Cl2 Ta N7 C8 -62.7(4) 2_556 . . . no
N1 Ta N7 C2 175.1(2) 2_556 . . . no
N1 Ta N7 C8 15.0(5) 2_556 . . . no
N7 Ta N7 C2 -166.7(3) 2_556 . . . no
N7 Ta N7 C8 33.2(4) 2_556 . . . no
Ta N1 C2 N7 1.4(3) . . . . no
Ta N1 C2 C3 -177.5(4) . . . . no
C6 N1 C2 N7 178.4(4) . . . . no
C6 N1 C2 C3 -0.5(6) . . . . no
Ta N1 C6 C5 175.4(4) . . . . no
C2 N1 C6 C5 0.7(6) . . . . no
Ta N7 C2 N1 -1.5(4) . . . . no
Ta N7 C2 C3 177.2(5) . . . . no
C8 N7 C2 N1 163.8(3) . . . . no
C8 N7 C2 C3 -17.5(7) . . . . no
Ta N7 C8 C9 -127.2(4) . . . . no
C2 N7 C8 C9 75.2(5) . . . . no
N1 C2 C3 C4 0.6(7) . . . . no
N7 C2 C3 C4 -178.0(5) . . . . no
C2 C3 C4 C4M 176.8(4) . . . . no
C2 C3 C4 C5 -0.8(6) . . . . no
C3 C4 C5 C6 1.0(7) . . . . no
C4M C4 C5 C6 -176.7(4) . . . . no
C4 C5 C6 N1 -0.9(7) . . . . no
N7 C8 C9 C10 -169.1(4) . . . . no
N7 C8 C9 C14 9.8(6) . . . . no
C8 C9 C10 C11 179.0(5) . . . . no
C14 C9 C10 C11 0.1(7) . . . . no
C8 C9 C14 C13 -178.1(5) . . . . no
C10 C9 C14 C13 0.8(7) . . . . no
C9 C10 C11 C12 -1.0(8) . . . . no
C10 C11 C12 C13 1.1(9) . . . . no
C11 C12 C13 C14 -0.2(9) . . . . no
C12 C13 C14 C9 -0.7(8) . . . . no
